data_2219721
loop_
_publ_author_name
'Zhan, Xue-Hui'

_publ_section_title
;
 (<i>E</i>)-<i>N</i>'-(4-Hydroxybenzylidene)-2-methoxybenzohydrazide
;
_journal_coeditor_code SU2061
_journal_issue 10
_journal_name_full 'Acta Crystallographica Section E'
_journal_page_first o1999
_journal_paper_doi 10.1107/S1600536808029334
_journal_volume 64
_journal_year 2008
_chemical_formula_iupac 'C15 H14 N2 O3'
_chemical_formula_moiety 'C15 H14 N2 O3'
_chemical_formula_sum 'C15 H14 N2 O3'
_chemical_formula_weight 270.28
_chemical_name_systematic
;
(<i>E</i>)-<i>N</i>'-(4-Hydroxybenzylidene)-2-methoxybenzohydrazide
;
_space_group_IT_number 61
_symmetry_cell_setting orthorhombic
_symmetry_space_group_name_Hall '-P 2ac 2ab'
_symmetry_space_group_name_H-M 'P b c a'
_atom_sites_solution_hydrogens geom
_atom_sites_solution_primary direct
_atom_sites_solution_secondary difmap
_audit_creation_method SHELXL97
_cell_angle_alpha 90.00
_cell_angle_beta 90.00
_cell_angle_gamma 90.00
_cell_formula_units_Z 8
_cell_length_a 13.113(3)
_cell_length_b 9.189(2)
_cell_length_c 22.110(4)
_cell_measurement_reflns_used 1422
_cell_measurement_temperature 298(2)
_cell_measurement_theta_max 24.5
_cell_measurement_theta_min 2.4
_cell_volume 2664.2(10)
_computing_cell_refinement 'SAINT (Bruker, 2007)'
_computing_data_collection 'SMART (Bruker, 2007)'
_computing_data_reduction 'SAINT (Bruker, 2007)'
_computing_molecular_graphics 'SHELXTL (Sheldrick, 2008)'
_computing_publication_material 'SHELXTL (Sheldrick, 2008)'
_computing_structure_refinement 'SHELXTL (Sheldrick, 2008)'
_computing_structure_solution 'SHELXTL (Sheldrick, 2008)'
_diffrn_ambient_temperature 298(2)
_diffrn_measured_fraction_theta_full 0.995
_diffrn_measured_fraction_theta_max 0.995
_diffrn_measurement_device_type 'Bruker SMART 1000 CCD area-detector'
_diffrn_measurement_method \w
_diffrn_radiation_monochromator graphite
_diffrn_radiation_source 'fine-focus sealed tube'
_diffrn_radiation_type MoK\a
_diffrn_radiation_wavelength 0.71073
_diffrn_reflns_av_R_equivalents 0.0841
_diffrn_reflns_av_sigmaI/netI 0.0628
_diffrn_reflns_limit_h_max 16
_diffrn_reflns_limit_h_min -16
_diffrn_reflns_limit_k_max 11
_diffrn_reflns_limit_k_min -11
_diffrn_reflns_limit_l_max 28
_diffrn_reflns_limit_l_min -28
_diffrn_reflns_number 20705
_diffrn_reflns_theta_full 27.00
_diffrn_reflns_theta_max 27.00
_diffrn_reflns_theta_min 1.84
_diffrn_standards_decay_% 0
_diffrn_standards_number 0
_exptl_absorpt_coefficient_mu 0.095
_exptl_absorpt_correction_T_max 0.9924
_exptl_absorpt_correction_T_min 0.9905
_exptl_absorpt_correction_type multi-scan
_exptl_absorpt_process_details '(SADABS; Bruker, 2001)'
_exptl_crystal_colour colourless
_exptl_crystal_density_diffrn 1.348
_exptl_crystal_density_method 'not measured'
_exptl_crystal_description block
_exptl_crystal_F_000 1136
_exptl_crystal_size_max 0.10
_exptl_crystal_size_mid 0.10
_exptl_crystal_size_min 0.08
_refine_diff_density_max 0.154
_refine_diff_density_min -0.162
_refine_ls_extinction_method none
_refine_ls_goodness_of_fit_ref 1.016
_refine_ls_hydrogen_treatment mixed
_refine_ls_matrix_type full
_refine_ls_number_parameters 186
_refine_ls_number_reflns 2899
_refine_ls_number_restraints 1
_refine_ls_restrained_S_all 1.016
_refine_ls_R_factor_all 0.1111
_refine_ls_R_factor_gt 0.0552
_refine_ls_shift/su_max_lt 0.001
_refine_ls_shift/su_mean <0.001
_refine_ls_structure_factor_coef Fsqd
_refine_ls_weighting_details 'calc w = 1/[\s^2^(Fo^2^)+(0.0456P)^2^+0.6248P] where P=(Fo^2^+2Fc^2^)/3'
_refine_ls_weighting_scheme calc
_refine_ls_wR_factor_gt 0.1140
_refine_ls_wR_factor_ref 0.1356
_reflns_number_gt 1656
_reflns_number_total 2899
_reflns_threshold_expression I>2\s(I)
_cod_data_source_file su2061.cif
_cod_data_source_block I
_cod_database_code 2219721
_cod_database_fobs_code 2219721

loop_
_symmetry_equiv_pos_as_xyz
'x, y, z'
'-x+1/2, -y, z+1/2'
'-x, y+1/2, -z+1/2'
'x+1/2, -y+1/2, -z'
'-x, -y, -z'
'x-1/2, y, -z-1/2'
'x, -y-1/2, z-1/2'
'-x-1/2, y-1/2, z'

loop_
_atom_site_type_symbol
_atom_site_label
_atom_site_fract_x
_atom_site_fract_y
_atom_site_fract_z
_atom_site_U_iso_or_equiv
_atom_site_adp_type
_atom_site_calc_flag
_atom_site_refinement_flags
_atom_site_occupancy
O O1 0.05041(12) 0.41453(19) 0.87757(7) 0.0566(5) Uani d . 1
H H1 -0.0077 0.4422 0.8850 0.085 Uiso calc R 1
O O2 0.12254(12) 1.04261(19) 0.58301(7) 0.0603(5) Uani d . 1
O O3 0.43319(11) 1.01975(19) 0.60152(7) 0.0565(5) Uani d . 1
N N1 0.18804(13) 0.8432(2) 0.66327(8) 0.0445(5) Uani d . 1
N N2 0.25132(14) 0.9141(2) 0.62338(8) 0.0460(5) Uani d D 1
C C1 0.18233(16) 0.6684(2) 0.74406(10) 0.0423(6) Uani d . 1
C C2 0.23796(17) 0.5671(3) 0.77706(10) 0.0488(6) Uani d . 1
H H2 0.3071 0.5555 0.7690 0.059 Uiso calc R 1
C C3 0.19308(17) 0.4837(3) 0.82142(10) 0.0493(6) Uani d . 1
H H3 0.2319 0.4168 0.8430 0.059 Uiso calc R 1
C C4 0.09138(16) 0.4992(2) 0.83370(9) 0.0413(6) Uani d . 1
C C5 0.03475(17) 0.5996(3) 0.80141(11) 0.0537(7) Uani d . 1
H H5 -0.0343 0.6112 0.8097 0.064 Uiso calc R 1
C C6 0.07971(17) 0.6823(3) 0.75726(10) 0.0527(7) Uani d . 1
H H6 0.0405 0.7489 0.7358 0.063 Uiso calc R 1
C C7 0.23330(17) 0.7529(3) 0.69767(10) 0.0467(6) Uani d . 1
H H7 0.3032 0.7404 0.6928 0.056 Uiso calc R 1
C C8 0.21358(17) 1.0145(2) 0.58522(9) 0.0415(5) Uani d . 1
C C9 0.28755(16) 1.0927(2) 0.54622(9) 0.0409(5) Uani d . 1
C C10 0.39297(17) 1.1018(3) 0.55572(10) 0.0440(6) Uani d . 1
C C11 0.4525(2) 1.1908(3) 0.51948(11) 0.0585(7) Uani d . 1
H H11 0.5224 1.1971 0.5263 0.070 Uiso calc R 1
C C12 0.4087(2) 1.2695(3) 0.47368(12) 0.0667(8) Uani d . 1
H H12 0.4489 1.3305 0.4501 0.080 Uiso calc R 1
C C13 0.3060(2) 1.2592(3) 0.46224(12) 0.0642(7) Uani d . 1
H H13 0.2769 1.3110 0.4305 0.077 Uiso calc R 1
C C14 0.24661(19) 1.1715(3) 0.49838(10) 0.0532(6) Uani d . 1
H H14 0.1771 1.1647 0.4905 0.064 Uiso calc R 1
C C15 0.53806(18) 1.0379(3) 0.61787(12) 0.0671(8) Uani d . 1
H H15A 0.5805 1.0137 0.5840 0.101 Uiso calc R 1
H H15B 0.5540 0.9750 0.6512 0.101 Uiso calc R 1
H H15C 0.5499 1.1372 0.6294 0.101 Uiso calc R 1
H H2A 0.3188(8) 0.900(3) 0.6214(12) 0.080 Uiso d D 1

loop_
_atom_site_aniso_label
_atom_site_aniso_U_11
_atom_site_aniso_U_22
_atom_site_aniso_U_33
_atom_site_aniso_U_12
_atom_site_aniso_U_13
_atom_site_aniso_U_23
O1 0.0478(10) 0.0620(11) 0.0600(10) 0.0031(9) 0.0133(8) 0.0151(9)
O2 0.0392(10) 0.0760(13) 0.0656(11) 0.0092(9) 0.0079(8) 0.0192(10)
O3 0.0400(9) 0.0684(12) 0.0611(10) -0.0044(8) -0.0049(8) 0.0097(9)
N1 0.0417(11) 0.0500(12) 0.0419(10) -0.0011(9) 0.0048(9) 0.0008(10)
N2 0.0366(10) 0.0537(13) 0.0477(11) 0.0013(10) 0.0096(9) 0.0093(10)
C1 0.0372(12) 0.0498(14) 0.0400(12) 0.0021(11) 0.0026(10) -0.0010(11)
C2 0.0329(12) 0.0626(17) 0.0509(14) 0.0050(11) 0.0069(10) 0.0057(13)
C3 0.0444(14) 0.0528(16) 0.0508(14) 0.0087(12) 0.0029(11) 0.0081(12)
C4 0.0412(13) 0.0441(14) 0.0386(12) -0.0025(11) 0.0044(10) -0.0017(11)
C5 0.0340(12) 0.0695(18) 0.0575(15) 0.0055(12) 0.0067(11) 0.0122(13)
C6 0.0430(14) 0.0646(18) 0.0506(14) 0.0104(12) 0.0004(11) 0.0132(13)
C7 0.0394(13) 0.0546(16) 0.0460(13) 0.0040(12) 0.0080(10) 0.0026(12)
C8 0.0407(13) 0.0460(14) 0.0377(12) 0.0023(11) 0.0025(10) -0.0014(11)
C9 0.0436(13) 0.0385(13) 0.0407(12) 0.0015(11) 0.0049(10) -0.0015(11)
C10 0.0482(14) 0.0440(14) 0.0399(12) -0.0019(11) 0.0030(10) -0.0025(11)
C11 0.0566(16) 0.0604(18) 0.0584(16) -0.0162(13) 0.0065(13) -0.0018(14)
C12 0.083(2) 0.0601(18) 0.0573(16) -0.0179(16) 0.0138(15) 0.0089(15)
C13 0.082(2) 0.0573(18) 0.0537(15) 0.0071(16) 0.0087(14) 0.0144(14)
C14 0.0518(14) 0.0564(17) 0.0514(14) 0.0062(13) 0.0036(12) 0.0038(13)
C15 0.0461(15) 0.076(2) 0.0793(19) -0.0062(14) -0.0128(14) -0.0078(16)

loop_
_atom_type_symbol
_atom_type_description
_atom_type_scat_dispersion_real
_atom_type_scat_dispersion_imag
_atom_type_scat_source
C C 0.0033 0.0016 'International Tables Vol C Tables 4.2.6.8 and 6.1.1.4'
H H 0.0000 0.0000 'International Tables Vol C Tables 4.2.6.8 and 6.1.1.4'
N N 0.0061 0.0033 'International Tables Vol C Tables 4.2.6.8 and 6.1.1.4'
O O 0.0106 0.0060 'International Tables Vol C Tables 4.2.6.8 and 6.1.1.4'

loop_
_geom_angle_atom_site_label_1
_geom_angle_atom_site_label_2
_geom_angle_atom_site_label_3
_geom_angle
C4 O1 H1 109.5
C10 O3 C15 119.53(19)
C7 N1 N2 114.27(18)
C8 N2 N1 120.36(19)
C8 N2 H2A 115.6(18)
N1 N2 H2A 124.1(18)
C6 C1 C2 117.5(2)
C6 C1 C7 123.3(2)
C2 C1 C7 119.2(2)
C3 C2 C1 121.5(2)
C3 C2 H2 119.2
C1 C2 H2 119.2
C4 C3 C2 120.0(2)
C4 C3 H3 120.0
C2 C3 H3 120.0
O1 C4 C3 118.0(2)
O1 C4 C5 122.7(2)
C3 C4 C5 119.4(2)
C6 C5 C4 120.4(2)
C6 C5 H5 119.8
C4 C5 H5 119.8
C5 C6 C1 121.2(2)
C5 C6 H6 119.4
C1 C6 H6 119.4
N1 C7 C1 123.9(2)
N1 C7 H7 118.1
C1 C7 H7 118.1
O2 C8 N2 122.0(2)
O2 C8 C9 120.8(2)
N2 C8 C9 117.2(2)
C14 C9 C10 117.7(2)
C14 C9 C8 116.2(2)
C10 C9 C8 125.9(2)
O3 C10 C11 122.4(2)
O3 C10 C9 117.3(2)
C11 C10 C9 120.3(2)
C12 C11 C10 120.1(3)
C12 C11 H11 119.9
C10 C11 H11 119.9
C11 C12 C13 120.8(3)
C11 C12 H12 119.6
C13 C12 H12 119.6
C12 C13 C14 119.2(3)
C12 C13 H13 120.4
C14 C13 H13 120.4
C13 C14 C9 121.9(2)
C13 C14 H14 119.0
C9 C14 H14 119.0
O3 C15 H15A 109.5
O3 C15 H15B 109.5
H15A C15 H15B 109.5
O3 C15 H15C 109.5
H15A C15 H15C 109.5
H15B C15 H15C 109.5

loop_
_geom_bond_atom_site_label_1
_geom_bond_atom_site_label_2
_geom_bond_distance
O1 C4 1.355(2)
O1 H1 0.8200
O2 C8 1.222(3)
O3 C10 1.368(3)
O3 C15 1.432(3)
N1 C7 1.272(3)
N1 N2 1.375(2)
N2 C8 1.344(3)
N2 H2A 0.895(10)
C1 C6 1.383(3)
C1 C2 1.389(3)
C1 C7 1.450(3)
C2 C3 1.377(3)
C2 H2 0.9300
C3 C4 1.368(3)
C3 H3 0.9300
C4 C5 1.383(3)
C5 C6 1.370(3)
C5 H5 0.9300
C6 H6 0.9300
C7 H7 0.9300
C8 C9 1.484(3)
C9 C14 1.389(3)
C9 C10 1.401(3)
C10 C11 1.386(3)
C11 C12 1.371(4)
C11 H11 0.9300
C12 C13 1.373(4)
C12 H12 0.9300
C13 C14 1.377(3)
C13 H13 0.9300
C14 H14 0.9300
C15 H15A 0.9600
C15 H15B 0.9600
C15 H15C 0.9600

loop_
_geom_hbond_atom_site_label_D
_geom_hbond_atom_site_label_H
_geom_hbond_atom_site_label_A
_geom_hbond_site_symmetry_A
_geom_hbond_distance_DH
_geom_hbond_distance_HA
_geom_hbond_distance_DA
_geom_hbond_angle_DHA
N2 H2A O3 . 0.895(10) 1.91(2) 2.620(2) 135(2)
O1 H1 O2 3_546 0.82 1.90 2.700(2) 164

loop_
_cod_related_entry_id
_cod_related_entry_database
_cod_related_entry_code
1 ChemSpider 12666228
